data_7025492
loop_
_publ_author_name
'Marqu\'es-Gallego, Patricia'
'Gamiz-Gonzalez, M. Amparo'
'Fortea-P\'erez, Francisco R.'
'Lutz, Martin'
'Spek, Anthony L.'
'Pevec, Andrej'
'Kozlev\<car, Bojan'
'Reedijk, Jan'

_publ_section_title
;
 Quinoxaline-2-carboxamide as a carrier ligand in two new platinum(ii)
 compounds: Synthesis, crystal structure, cytotoxic activity and DNA
 interaction
;
_journal_issue 21
_journal_name_full 'Dalton Transactions'
_journal_page_first 5152
_journal_paper_doi 10.1039/c001158d
_journal_volume 39
_journal_year 2010
_chemical_formula_moiety 'C11 H10 Cl2 N4 O Pt'
_chemical_formula_sum 'C11 H10 Cl2 N4 O Pt'
_chemical_formula_weight 480.22
_chemical_name_systematic
;
?
;
_space_group_IT_number 14
_symmetry_cell_setting monoclinic
_symmetry_space_group_name_Hall '-P 2ybc'
_symmetry_space_group_name_H-M 'P 1 21/c 1'
_atom_sites_solution_hydrogens geom
_atom_sites_solution_primary direct
_atom_sites_solution_secondary difmap
_audit_creation_method SHELXL-97
_cell_angle_alpha 90.00
_cell_angle_beta 99.4107(8)
_cell_angle_gamma 90.00
_cell_formula_units_Z 4
_cell_length_a 8.2756(2)
_cell_length_b 8.8185(2)
_cell_length_c 19.8387(5)
_cell_measurement_reflns_used 3382
_cell_measurement_temperature 293(2)
_cell_measurement_theta_max 27.48
_cell_measurement_theta_min 2.55
_cell_volume 1428.31(6)
_computing_cell_refinement 'DENZO and SCALEPACK (Otwinowski & Minor, 1997)'
_computing_data_collection 'COLLECT (Nonius, 1998)'
_computing_data_reduction 'DENZO and SCALEPACK'
_computing_publication_material 'WinGX (Farrugia, 1999)'
_computing_structure_refinement 'SHELXL-97 (Sheldrick, 2008)'
_computing_structure_solution 'SHELXS-97 (Sheldrick, 1997)'
_diffrn_ambient_temperature 293(2)
_diffrn_measured_fraction_theta_full 0.992
_diffrn_measured_fraction_theta_max 0.992
_diffrn_measurement_device_type
;
Nonius KappaCCD area-detector diffractometer
;
_diffrn_measurement_method '\w scans and \f scans'
_diffrn_radiation_monochromator graphite
_diffrn_radiation_source 'fine-focus sealed tube'
_diffrn_radiation_type MoK\a
_diffrn_radiation_wavelength 0.71073
_diffrn_reflns_av_R_equivalents 0.0290
_diffrn_reflns_av_sigmaI/netI 0.0388
_diffrn_reflns_limit_h_max 10
_diffrn_reflns_limit_h_min -10
_diffrn_reflns_limit_k_max 11
_diffrn_reflns_limit_k_min -11
_diffrn_reflns_limit_l_max 25
_diffrn_reflns_limit_l_min -25
_diffrn_reflns_number 6124
_diffrn_reflns_theta_full 27.47
_diffrn_reflns_theta_max 27.47
_diffrn_reflns_theta_min 2.98
_exptl_absorpt_coefficient_mu 10.194
_exptl_absorpt_correction_T_max 0.3508
_exptl_absorpt_correction_T_min 0.1127
_exptl_absorpt_correction_type multi-scan
_exptl_absorpt_process_details 'SCALEPACK (Otwinowski & Minor, 1997)'
_exptl_crystal_colour yellow
_exptl_crystal_density_diffrn 2.233
_exptl_crystal_density_method 'not measured'
_exptl_crystal_description block
_exptl_crystal_F_000 896
_exptl_crystal_size_max 0.38
_exptl_crystal_size_mid 0.25
_exptl_crystal_size_min 0.13
_refine_diff_density_max 1.254
_refine_diff_density_min -1.434
_refine_diff_density_rms 0.169
_refine_ls_extinction_coef 0.0027(3)
_refine_ls_extinction_expression Fc^*^=kFc[1+0.001xFc^2^\l^3^/sin(2\q)]^-1/4^
_refine_ls_extinction_method SHELXL
_refine_ls_goodness_of_fit_ref 1.013
_refine_ls_hydrogen_treatment mixed
_refine_ls_matrix_type full
_refine_ls_number_parameters 180
_refine_ls_number_reflns 3255
_refine_ls_number_restraints 2
_refine_ls_restrained_S_all 1.013
_refine_ls_R_factor_all 0.0481
_refine_ls_R_factor_gt 0.0337
_refine_ls_shift/su_max 0.001
_refine_ls_shift/su_mean 0.0001
_refine_ls_structure_factor_coef Fsqd
_refine_ls_weighting_details 'calc w=1/[\s^2^(Fo^2^)+(0.0535P)^2^+0.0000P] where P=(Fo^2^+2Fc^2^)/3'
_refine_ls_weighting_scheme calc
_refine_ls_wR_factor_gt 0.0786
_refine_ls_wR_factor_ref 0.0849
_reflns_number_gt 2639
_reflns_number_total 3255
_reflns_threshold_expression >2\s(I)
_cod_data_source_file c001158d.txt
_cod_data_source_block k1331
_cod_original_sg_symbol_H-M 'P 21/c'
_cod_database_code 7025492

loop_
_symmetry_equiv_pos_as_xyz
'x, y, z'
'-x, y+1/2, -z+1/2'
'-x, -y, -z'
'x, -y-1/2, z-1/2'

loop_
_atom_site_label
_atom_site_type_symbol
_atom_site_fract_x
_atom_site_fract_y
_atom_site_fract_z
_atom_site_U_iso_or_equiv
_atom_site_adp_type
_atom_site_occupancy
_atom_site_symmetry_multiplicity
_atom_site_calc_flag
_atom_site_refinement_flags
Pt1 Pt 0.38013(2) 0.34987(2) 0.280203(11) 0.03536(12) Uani 1 1 d .
Cl1 Cl 0.15888(19) 0.33920(19) 0.33466(9) 0.0562(4) Uani 1 1 d .
Cl2 Cl 0.23115(15) 0.25860(17) 0.18084(7) 0.0513(4) Uani 1 1 d .
N1 N 0.7081(5) 0.5583(4) 0.4824(2) 0.0356(9) Uani 1 1 d .
N2 N 0.5162(4) 0.4293(4) 0.3675(2) 0.0332(9) Uani 1 1 d .
N3 N 0.6435(6) 0.8411(5) 0.5227(3) 0.0425(12) Uani 1 1 d D
H3N1 H 0.622(7) 0.927(4) 0.539(3) 0.051 Uiso 1 1 d D
H3N2 H 0.711(6) 0.782(6) 0.548(3) 0.051 Uiso 1 1 d D
O1 O 0.4339(5) 0.8598(4) 0.4337(2) 0.0437(10) Uani 1 1 d .
C1 C 0.5844(7) 0.6297(5) 0.4473(3) 0.0334(12) Uani 1 1 d .
C2 C 0.4855(6) 0.5662(5) 0.3898(3) 0.0343(11) Uani 1 1 d .
H2 H 0.3972 0.6211 0.3670 0.041 Uiso 1 1 calc R
C3 C 0.6469(6) 0.3502(5) 0.4027(3) 0.0347(12) Uani 1 1 d .
C4 C 0.6878(6) 0.2024(6) 0.3828(3) 0.0440(13) Uani 1 1 d .
H4 H 0.6276 0.1572 0.3444 0.053 Uiso 1 1 calc R
C5 C 0.8158(8) 0.1268(6) 0.4203(4) 0.0516(16) Uani 1 1 d .
H5 H 0.8399 0.0285 0.4081 0.062 Uiso 1 1 calc R
C6 C 0.9113(7) 0.1956(6) 0.4768(4) 0.0531(16) Uani 1 1 d .
H6 H 1.0020 0.1444 0.4999 0.064 Uiso 1 1 calc R
C7 C 0.8744(7) 0.3355(6) 0.4988(4) 0.0450(14) Uani 1 1 d .
H7 H 0.9355 0.3775 0.5378 0.054 Uiso 1 1 calc R
C8 C 0.7407(6) 0.4166(5) 0.4609(3) 0.0347(11) Uani 1 1 d .
C9 C 0.5475(6) 0.7889(5) 0.4677(3) 0.0314(10) Uani 1 1 d .
N4 N 0.5769(6) 0.3737(6) 0.2353(3) 0.0453(12) Uani 1 1 d .
C10 C 0.6920(7) 0.3979(8) 0.2156(3) 0.0478(14) Uani 1 1 d .
C11 C 0.8453(7) 0.4217(10) 0.1897(4) 0.0664(19) Uani 1 1 d .
H11A H 0.9281 0.3559 0.2134 0.100 Uiso 1 1 calc R
H11B H 0.8793 0.5253 0.1971 0.100 Uiso 1 1 calc R
H11C H 0.8294 0.3996 0.1417 0.100 Uiso 1 1 calc R

loop_
_atom_site_aniso_label
_atom_site_aniso_U_11
_atom_site_aniso_U_22
_atom_site_aniso_U_33
_atom_site_aniso_U_23
_atom_site_aniso_U_13
_atom_site_aniso_U_12
Pt1 0.03664(16) 0.03708(15) 0.03152(16) -0.00272(8) 0.00305(9) 0.00507(8)
Cl1 0.0378(7) 0.0928(12) 0.0374(9) 0.0024(8) 0.0045(6) 0.0054(7)
Cl2 0.0460(7) 0.0676(9) 0.0379(8) -0.0129(7) -0.0006(6) 0.0049(7)
N1 0.035(2) 0.036(2) 0.036(3) 0.004(2) 0.0046(18) -0.0002(18)
N2 0.034(2) 0.0292(19) 0.036(3) 0.0027(18) 0.0049(17) 0.0031(17)
N3 0.052(3) 0.036(2) 0.036(3) -0.003(2) -0.003(2) 0.007(2)
O1 0.049(2) 0.040(2) 0.038(2) -0.0051(16) -0.0040(18) 0.0153(16)
C1 0.037(3) 0.030(2) 0.035(3) 0.004(2) 0.011(2) 0.003(2)
C2 0.038(2) 0.033(2) 0.032(3) -0.002(2) 0.004(2) 0.006(2)
C3 0.035(3) 0.034(3) 0.035(3) 0.000(2) 0.005(2) -0.002(2)
C4 0.045(3) 0.036(3) 0.050(4) -0.001(3) 0.005(3) 0.010(2)
C5 0.054(3) 0.032(3) 0.067(5) 0.000(3) 0.006(3) 0.014(3)
C6 0.044(3) 0.038(3) 0.072(5) 0.011(3) -0.005(3) 0.011(3)
C7 0.039(3) 0.043(3) 0.049(4) 0.011(3) -0.004(3) 0.002(2)
C8 0.034(2) 0.034(2) 0.036(3) 0.006(2) 0.005(2) 0.000(2)
C9 0.034(2) 0.034(2) 0.027(3) 0.001(2) 0.007(2) 0.005(2)
N4 0.042(3) 0.060(3) 0.032(3) -0.012(2) 0.001(2) 0.000(2)
C10 0.039(3) 0.066(4) 0.036(4) -0.001(3) -0.002(3) -0.003(3)
C11 0.036(3) 0.109(6) 0.053(4) 0.016(4) 0.003(3) 0.001(4)

loop_
_atom_type_symbol
_atom_type_description
_atom_type_scat_dispersion_real
_atom_type_scat_dispersion_imag
_atom_type_scat_source
C C 0.0033 0.0016 'International Tables Vol C Tables 4.2.6.8 and 6.1.1.4'
H H 0.0000 0.0000 'International Tables Vol C Tables 4.2.6.8 and 6.1.1.4'
N N 0.0061 0.0033 'International Tables Vol C Tables 4.2.6.8 and 6.1.1.4'
O O 0.0106 0.0060 'International Tables Vol C Tables 4.2.6.8 and 6.1.1.4'
Cl Cl 0.1484 0.1585 'International Tables Vol C Tables 4.2.6.8 and 6.1.1.4'
Pt Pt -1.7033 8.3905 'International Tables Vol C Tables 4.2.6.8 and 6.1.1.4'

loop_
_geom_angle_atom_site_label_1
_geom_angle_atom_site_label_2
_geom_angle_atom_site_label_3
_geom_angle
N4 Pt1 N2 87.97(18)
N4 Pt1 Cl1 175.98(15)
N2 Pt1 Cl1 89.24(12)
N4 Pt1 Cl2 90.95(15)
N2 Pt1 Cl2 178.83(11)
Cl1 Pt1 Cl2 91.85(6)
C1 N1 C8 117.0(4)
C2 N2 C3 118.0(4)
C2 N2 Pt1 119.3(3)
C3 N2 Pt1 122.6(3)
C9 N3 H3N1 119(4)
C9 N3 H3N2 121(4)
H3N1 N3 H3N2 118(6)
N1 C1 C2 122.9(4)
N1 C1 C9 118.9(5)
C2 C1 C9 118.2(4)
N2 C2 C1 121.1(4)
N2 C2 H2 119.5
C1 C2 H2 119.5
N2 C3 C8 119.1(4)
N2 C3 C4 121.9(5)
C8 C3 C4 119.0(5)
C5 C4 C3 119.8(6)
C5 C4 H4 120.1
C3 C4 H4 120.1
C4 C5 C6 120.7(5)
C4 C5 H5 119.7
C6 C5 H5 119.7
C7 C6 C5 121.5(5)
C7 C6 H6 119.2
C5 C6 H6 119.2
C6 C7 C8 118.9(6)
C6 C7 H7 120.6
C8 C7 H7 120.6
N1 C8 C3 121.8(4)
N1 C8 C7 118.2(5)
C3 C8 C7 120.0(5)
O1 C9 N3 125.1(5)
O1 C9 C1 119.7(5)
N3 C9 C1 115.2(4)
C10 N4 Pt1 172.5(5)
N4 C10 C11 177.1(7)
C10 C11 H11A 109.5
C10 C11 H11B 109.5
H11A C11 H11B 109.5
C10 C11 H11C 109.5
H11A C11 H11C 109.5
H11B C11 H11C 109.5

loop_
_geom_bond_atom_site_label_1
_geom_bond_atom_site_label_2
_geom_bond_distance
Pt1 N4 1.991(6)
Pt1 N2 2.029(4)
Pt1 Cl1 2.2749(16)
Pt1 Cl2 2.2933(14)
N1 C1 1.303(6)
N1 C8 1.361(6)
N2 C2 1.324(6)
N2 C3 1.377(6)
N3 C9 1.323(7)
N3 H3N1 0.86(2)
N3 H3N2 0.86(2)
O1 C9 1.234(6)
C1 C2 1.408(7)
C1 C9 1.506(6)
C2 H2 0.9300
C3 C8 1.410(7)
C3 C4 1.418(7)
C4 C5 1.364(8)
C4 H4 0.9300
C5 C6 1.400(9)
C5 H5 0.9300
C6 C7 1.359(8)
C6 H6 0.9300
C7 C8 1.424(7)
C7 H7 0.9300
N4 C10 1.108(9)
C10 C11 1.459(8)
C11 H11A 0.9600
C11 H11B 0.9600
C11 H11C 0.9600

loop_
_geom_torsion_atom_site_label_1
_geom_torsion_atom_site_label_2
_geom_torsion_atom_site_label_3
_geom_torsion_atom_site_label_4
_geom_torsion
N4 Pt1 N2 C2 109.2(4)
Cl1 Pt1 N2 C2 -67.9(4)
N4 Pt1 N2 C3 -66.7(4)
Cl1 Pt1 N2 C3 116.1(4)
C8 N1 C1 C2 0.5(7)
C8 N1 C1 C9 -177.8(4)
C3 N2 C2 C1 0.7(7)
Pt1 N2 C2 C1 -175.4(4)
N1 C1 C2 N2 -1.4(8)
C9 C1 C2 N2 177.0(4)
C2 N2 C3 C8 0.7(7)
Pt1 N2 C3 C8 176.7(4)
C2 N2 C3 C4 179.4(5)
Pt1 N2 C3 C4 -4.6(7)
N2 C3 C4 C5 -178.3(5)
C8 C3 C4 C5 0.3(8)
C3 C4 C5 C6 -2.3(9)
C4 C5 C6 C7 4.0(10)
C5 C6 C7 C8 -3.4(10)
C1 N1 C8 C3 1.0(7)
C1 N1 C8 C7 -179.5(5)
N2 C3 C8 N1 -1.6(7)
C4 C3 C8 N1 179.7(5)
N2 C3 C8 C7 178.9(5)
C4 C3 C8 C7 0.2(8)
C6 C7 C8 N1 -178.2(5)
C6 C7 C8 C3 1.4(8)
N1 C1 C9 O1 177.8(5)
C2 C1 C9 O1 -0.6(7)
N1 C1 C9 N3 -2.4(7)
C2 C1 C9 N3 179.1(5)
